data_7150116
loop_
_publ_author_name
'Smith, Keith'
'Liu, Chia-Hui'
'El-Hiti, Gamal A'
'Kang, Gurvinder S.'
'Jones, Elfyn'
'Clement, Simon G.'
'Checquer, Alex D.'
'Howarth, Oliver W.'
'Hursthouse, Michael B.'
'Coles, Simon J.'

_publ_section_title
;
 An extensive study of bromination of
 cis,trans,trans-1,5,9-cyclododecatriene: product structures and
 conformations.
;
_journal_issue 10
_journal_name_full 'Organic &amp; biomolecular chemistry'
_journal_page_first 1880
_journal_page_last 1892
_journal_paper_doi 10.1039/b417156j
_journal_volume 3
_journal_year 2005
_chemical_formula_sum 'C14 H21 Br6 N'
_chemical_formula_weight 682.78
_chemical_name_systematic
;
?
;
_space_group_IT_number 2
_symmetry_cell_setting triclinic
_symmetry_space_group_name_Hall '-P 1'
_symmetry_space_group_name_H-M 'P -1'
_atom_sites_solution_hydrogens geom
_atom_sites_solution_primary direct
_atom_sites_solution_secondary difmap
_audit_creation_date 2005-01-18T23:04:56-00:00
_audit_creation_method 'WinGX routine CIF_UPDATE'
_cell_angle_alpha 75.851(7)
_cell_angle_beta 79.144(7)
_cell_angle_gamma 83.639(8)
_cell_formula_units_Z 4
_cell_length_a 10.2529(7)
_cell_length_b 13.9866(17)
_cell_length_c 14.4984(13)
_cell_measurement_reflns_used 8853
_cell_measurement_temperature 120(2)
_cell_measurement_theta_max 27.48
_cell_measurement_theta_min 2.91
_cell_volume 1975.4(3)
_computing_cell_refinement 'DENZO, COLLECT'
_computing_data_reduction 'DENZO, COLLECT'
_computing_molecular_graphics 'PLATON (Spek, 1990)'
_computing_structure_refinement 'SHELXL-97 (Sheldrick, 1997)'
_computing_structure_solution 'SHELXS-97 (Sheldrick, 1997)'
_diffrn_ambient_temperature 120(2)
_diffrn_detector_area_resol_mean 9.091
_diffrn_measured_fraction_theta_full 0.993
_diffrn_measured_fraction_theta_max 0.993
_diffrn_measurement_device_type 'Bruker-Nonius KappaCCD Area Detector'
_diffrn_measurement_method '\f and \w scans'
_diffrn_radiation_monochromator graphite
_diffrn_radiation_type MoK\a
_diffrn_radiation_wavelength 0.71073
_diffrn_reflns_av_R_equivalents 0.0828
_diffrn_reflns_av_unetI/netI 0.0661
_diffrn_reflns_limit_h_max 13
_diffrn_reflns_limit_h_min -13
_diffrn_reflns_limit_k_max 18
_diffrn_reflns_limit_k_min -18
_diffrn_reflns_limit_l_max 18
_diffrn_reflns_limit_l_min -18
_diffrn_reflns_number 39119
_diffrn_reflns_theta_full 27.5
_diffrn_reflns_theta_max 27.5
_diffrn_reflns_theta_min 2.94
_diffrn_standards_decay_% 0
_diffrn_standards_number 0
_exptl_absorpt_coefficient_mu 12.189
_exptl_absorpt_correction_type multi-scan
_exptl_absorpt_process_details 'SADABS V2.10 (Sheldrick, G.M., 2003)'
_exptl_crystal_colour colourless
_exptl_crystal_density_diffrn 2.296
_exptl_crystal_density_method 'not measured'
_exptl_crystal_description block
_exptl_crystal_F_000 1288
_exptl_crystal_size_max 0.5
_exptl_crystal_size_mid 0.5
_exptl_crystal_size_min 0.3
_refine_diff_density_max 1.166
_refine_diff_density_min -1.923
_refine_diff_density_rms 0.255
_refine_ls_extinction_method none
_refine_ls_goodness_of_fit_ref 1.028
_refine_ls_hydrogen_treatment constr
_refine_ls_matrix_type full
_refine_ls_number_parameters 381
_refine_ls_number_reflns 9016
_refine_ls_number_restraints 6
_refine_ls_restrained_S_all 1.028
_refine_ls_R_factor_all 0.0634
_refine_ls_R_factor_gt 0.0484
_refine_ls_shift/su_max 0.025
_refine_ls_shift/su_mean 0
_refine_ls_structure_factor_coef Fsqd
_refine_ls_weighting_details 'calc w=1/[\s^2^(Fo^2^)+(0.0598P)^2^+7.3754P] where P=(Fo^2^+2Fc^2^)/3'
_refine_ls_weighting_scheme calc
_refine_ls_wR_factor_gt 0.1124
_refine_ls_wR_factor_ref 0.1201
_reflns_number_gt 7371
_reflns_number_total 9016
_reflns_threshold_expression >2sigma(I)
_cod_data_source_file b417156j.txt
_cod_data_source_block 05sjc00001
_cod_depositor_comments
;
The following automatic conversions were performed:
'_symmetry_cell_setting' value 'Triclinic' changed to 'triclinic'
according to '/home/saulius/struct/CIF-dictionaries/cif_core.dic'
dictionary named 'cif_core.dic' version 2.4.1 from 2010-06-29.

Automatic conversion script
Id: cif_fix_enum 1527 2010-12-29 10:47:43Z saulius 
;
_cod_original_sg_symbol_H-M P-1
_cod_database_code 7150116

loop_
_symmetry_equiv_pos_as_xyz
'x, y, z'
'-x, -y, -z'

loop_
_atom_site_label
_atom_site_type_symbol
_atom_site_fract_x
_atom_site_fract_y
_atom_site_fract_z
_atom_site_U_iso_or_equiv
_atom_site_adp_type
_atom_site_occupancy
_atom_site_symmetry_multiplicity
_atom_site_calc_flag
_atom_site_refinement_flags
_atom_site_disorder_assembly
_atom_site_disorder_group
C1 C 0.6416(5) -0.0167(4) 0.2221(4) 0.0118(11) Uani 1 1 d . . .
H1 H 0.5985 -0.0595 0.2837 0.014 Uiso 1 1 calc R . .
C2 C 0.6374(5) 0.0870(4) 0.2389(4) 0.0109(11) Uani 1 1 d . . .
H2 H 0.6967 0.086 0.2865 0.013 Uiso 1 1 calc R . .
C3 C 0.4984(6) 0.1280(4) 0.2764(4) 0.0119(11) Uani 1 1 d . . .
H3A H 0.4373 0.1236 0.2325 0.014 Uiso 1 1 calc R . .
H3B H 0.5019 0.1987 0.2753 0.014 Uiso 1 1 calc R . .
C4 C 0.4420(5) 0.0730(4) 0.3797(4) 0.0119(11) Uani 1 1 d . . .
H4A H 0.4583 0.0008 0.3856 0.014 Uiso 1 1 calc R . .
H4B H 0.4882 0.0914 0.4263 0.014 Uiso 1 1 calc R . .
C5 C 0.2925(5) 0.0990(4) 0.4035(4) 0.0107(11) Uani 1 1 d U . .
H5 H 0.2763 0.1724 0.3844 0.013 Uiso 1 1 calc R . .
C6 C 0.2128(5) 0.0531(4) 0.3499(4) 0.0093(10) Uani 1 1 d . . .
H6 H 0.2567 0.0668 0.2807 0.011 Uiso 1 1 calc R . .
C7 C 0.2021(6) -0.0579(4) 0.3834(4) 0.0118(11) Uani 1 1 d . . .
H7A H 0.133 -0.0715 0.4418 0.014 Uiso 1 1 calc R . .
H7B H 0.2879 -0.0889 0.4019 0.014 Uiso 1 1 calc R . .
C8 C 0.1678(6) -0.1067(4) 0.3083(4) 0.0125(11) Uani 1 1 d . . .
H8A H 0.0833 -0.075 0.2879 0.015 Uiso 1 1 calc R . .
H8B H 0.1546 -0.1774 0.3376 0.015 Uiso 1 1 calc R . .
C9 C 0.2785(5) -0.0975(4) 0.2196(4) 0.0100(11) Uani 1 1 d . . .
H9 H 0.3 -0.0266 0.2005 0.012 Uiso 1 1 calc R . .
C10 C 0.4083(6) -0.1576(4) 0.2361(4) 0.0122(11) Uani 1 1 d . . .
H10 H 0.4324 -0.1444 0.2953 0.015 Uiso 1 1 calc R . .
C11 C 0.5267(6) -0.1330(4) 0.1553(4) 0.0159(12) Uani 1 1 d . . .
H11A H 0.503 -0.1394 0.0941 0.019 Uiso 1 1 calc R . .
H11B H 0.6026 -0.1813 0.1696 0.019 Uiso 1 1 calc R . .
C12 C 0.5700(5) -0.0278(4) 0.1425(4) 0.0112(11) Uani 1 1 d . . .
H12A H 0.6297 -0.0096 0.0797 0.013 Uiso 1 1 calc R . .
H12B H 0.4903 0.019 0.1407 0.013 Uiso 1 1 calc R . .
C13 C 0.7615(5) 0.6362(4) 0.3862(4) 0.0111(11) Uani 1 1 d . . .
H13 H 0.7571 0.638 0.3174 0.013 Uiso 1 1 calc R . .
C14 C 0.8936(6) 0.6751(4) 0.3878(4) 0.0130(11) Uani 1 1 d . . .
H14 H 0.8935 0.7456 0.3511 0.016 Uiso 1 1 calc R . .
C15 C 1.0147(6) 0.6189(4) 0.3421(4) 0.0156(12) Uani 1 1 d . . .
H15A H 1.0109 0.5476 0.3728 0.019 Uiso 1 1 calc R . .
H15B H 1.0963 0.6414 0.3551 0.019 Uiso 1 1 calc R . .
C16 C 1.0242(6) 0.6332(4) 0.2327(4) 0.0152(12) Uani 1 1 d . . .
H16A H 1.0523 0.7003 0.2 0.018 Uiso 1 1 calc R . .
H16B H 0.9353 0.6276 0.218 0.018 Uiso 1 1 calc R . .
C17 C 1.1241(6) 0.5559(4) 0.1935(4) 0.0129(11) Uani 1 1 d . . .
H17 H 1.2058 0.5503 0.2234 0.016 Uiso 1 1 calc R . .
C18 C 1.0694(5) 0.4544(4) 0.2187(4) 0.0120(11) Uani 1 1 d . . .
H18 H 1.0328 0.4399 0.2893 0.014 Uiso 1 1 calc R . .
C19 C 0.9573(6) 0.4430(4) 0.1673(4) 0.0138(12) Uani 1 1 d . . .
H19A H 0.9965 0.4323 0.1025 0.017 Uiso 1 1 calc R . .
H19B H 0.9002 0.5053 0.1584 0.017 Uiso 1 1 calc R . .
C20 C 0.8704(6) 0.3576(4) 0.2211(4) 0.0110(11) Uani 1 1 d . . .
H20A H 0.8068 0.3505 0.1799 0.013 Uiso 1 1 calc R . .
H20B H 0.928 0.2955 0.2317 0.013 Uiso 1 1 calc R . .
C21 C 0.7925(6) 0.3709(4) 0.3182(4) 0.0132(11) Uani 1 1 d . . .
H21 H 0.8587 0.386 0.3543 0.016 Uiso 1 1 calc R . .
C22 C 0.6863(6) 0.4550(4) 0.3144(4) 0.0134(12) Uani 1 1 d . . .
H22 H 0.7269 0.5144 0.2693 0.016 Uiso 1 1 calc R . .
C23 C 0.6320(6) 0.4833(4) 0.4098(4) 0.0156(12) Uani 1 1 d . . .
H23A H 0.6035 0.4235 0.4592 0.019 Uiso 1 1 calc R . .
H23B H 0.5528 0.5301 0.4023 0.019 Uiso 1 1 calc R . .
C24 C 0.7354(6) 0.5311(4) 0.4447(4) 0.0148(12) Uani 1 1 d . . .
H24A H 0.7043 0.5328 0.5133 0.018 Uiso 1 1 calc R . .
H24B H 0.8201 0.4896 0.441 0.018 Uiso 1 1 calc R . .
C25 C 0.1986(7) 0.1534(5) 0.0678(5) 0.0212(14) Uani 1 1 d . . .
C26 C 0.0665(8) 0.1704(7) 0.0395(7) 0.043(2) Uani 1 1 d . . .
H26A H -0.002 0.1592 0.0974 0.064 Uiso 1 1 calc R . .
H26B H 0.0582 0.1248 -0.0004 0.064 Uiso 1 1 calc R . .
H26C H 0.055 0.2387 0.0025 0.064 Uiso 1 1 calc R . .
C27 C 0.6569(6) 0.6438(5) 0.0754(5) 0.0207(14) Uani 1 1 d . . .
C28 C 0.5497(7) 0.6369(6) 0.0257(5) 0.0296(16) Uani 1 1 d . . .
H28A H 0.4685 0.6215 0.0728 0.044 Uiso 1 1 calc R . .
H28B H 0.5738 0.5844 -0.0098 0.044 Uiso 1 1 calc R . .
H28C H 0.5344 0.7 -0.0197 0.044 Uiso 1 1 calc R . .
N1 N 0.2984(6) 0.1410(4) 0.0898(4) 0.0259(13) Uani 1 1 d . . .
N2 N 0.7390(6) 0.6497(4) 0.1156(4) 0.0247(12) Uani 1 1 d . . .
Br1 Br 0.82900(6) -0.06859(4) 0.19730(4) 0.01698(14) Uani 1 1 d . . .
Br2 Br 0.70287(6) 0.18028(4) 0.11748(4) 0.01384(13) Uani 1 1 d . . .
Br3 Br 0.23257(6) 0.05589(4) 0.54319(4) 0.01301(13) Uani 1 1 d . . .
Br4 Br 0.03173(5) 0.11766(4) 0.35430(4) 0.01451(13) Uani 1 1 d . . .
Br5 Br 0.21031(6) -0.12327(5) 0.11151(4) 0.01879(14) Uani 1 1 d . . .
Br6 Br 0.38377(6) -0.30045(4) 0.26327(5) 0.01895(14) Uani 1 1 d . . .
Br7 Br 0.61334(6) 0.72515(4) 0.43199(5) 0.01822(14) Uani 1 1 d . . .
Br8 Br 0.91539(6) 0.67097(5) 0.52037(4) 0.01926(14) Uani 1 1 d . . .
Br9 Br 1.17508(6) 0.60090(5) 0.05355(4) 0.01880(14) Uani 1 1 d . . .
Br10 Br 1.21528(6) 0.35413(4) 0.19965(5) 0.01992(14) Uani 1 1 d . . .
Br11 Br 0.72079(6) 0.24533(4) 0.39336(4) 0.01555(13) Uani 1 1 d . . .
Br12 Br 0.53437(6) 0.42786(4) 0.26064(5) 0.02041(14) Uani 1 1 d . . .

loop_
_atom_site_aniso_label
_atom_site_aniso_U_11
_atom_site_aniso_U_22
_atom_site_aniso_U_33
_atom_site_aniso_U_23
_atom_site_aniso_U_13
_atom_site_aniso_U_12
C1 0.012(3) 0.015(3) 0.008(3) -0.001(2) -0.003(2) -0.001(2)
C2 0.012(3) 0.018(3) 0.003(2) -0.003(2) 0.001(2) -0.004(2)
C3 0.018(3) 0.012(3) 0.005(3) -0.001(2) -0.001(2) -0.001(2)
C4 0.015(3) 0.018(3) 0.003(3) -0.002(2) -0.005(2) -0.001(2)
C5 0.0118(13) 0.0110(13) 0.0096(14) -0.0029(9) -0.0015(9) -0.0009(9)
C6 0.014(3) 0.012(3) 0.001(2) -0.001(2) -0.002(2) 0.003(2)
C7 0.017(3) 0.015(3) 0.003(2) -0.002(2) 0.002(2) -0.004(2)
C8 0.015(3) 0.017(3) 0.009(3) -0.007(2) -0.004(2) -0.004(2)
C9 0.013(3) 0.015(3) 0.005(3) -0.005(2) -0.005(2) -0.002(2)
C10 0.019(3) 0.004(2) 0.014(3) -0.001(2) -0.005(2) -0.001(2)
C11 0.022(3) 0.015(3) 0.011(3) -0.008(2) 0.004(2) -0.005(2)
C12 0.014(3) 0.016(3) 0.005(3) -0.005(2) 0.000(2) -0.005(2)
C13 0.018(3) 0.009(3) 0.007(3) -0.002(2) -0.002(2) 0.001(2)
C14 0.021(3) 0.014(3) 0.006(3) -0.002(2) -0.006(2) -0.002(2)
C15 0.017(3) 0.016(3) 0.016(3) -0.005(2) -0.006(2) -0.002(2)
C16 0.027(3) 0.009(3) 0.010(3) -0.005(2) -0.001(2) -0.001(2)
C17 0.015(3) 0.019(3) 0.003(3) -0.001(2) 0.004(2) -0.004(2)
C18 0.013(3) 0.009(3) 0.012(3) -0.001(2) -0.002(2) 0.003(2)
C19 0.015(3) 0.019(3) 0.008(3) -0.002(2) -0.001(2) -0.003(2)
C20 0.017(3) 0.013(3) 0.004(3) -0.006(2) 0.000(2) -0.002(2)
C21 0.016(3) 0.010(3) 0.013(3) 0.000(2) -0.004(2) -0.004(2)
C22 0.015(3) 0.015(3) 0.009(3) 0.001(2) -0.002(2) -0.004(2)
C23 0.017(3) 0.009(3) 0.017(3) 0.000(2) 0.004(2) -0.005(2)
C24 0.024(3) 0.011(3) 0.007(3) 0.001(2) 0.001(2) -0.002(2)
C25 0.030(4) 0.017(3) 0.014(3) -0.002(2) 0.000(3) 0.001(3)
C26 0.028(4) 0.048(5) 0.051(6) -0.008(4) -0.012(4) 0.001(3)
C27 0.026(3) 0.016(3) 0.014(3) 0.005(2) 0.000(3) 0.001(2)
C28 0.027(4) 0.039(4) 0.026(4) -0.009(3) -0.009(3) -0.005(3)
N1 0.033(3) 0.022(3) 0.023(3) 0.002(2) -0.015(3) 0.000(2)
N2 0.027(3) 0.021(3) 0.026(3) 0.000(2) -0.013(3) 0.004(2)
Br1 0.0155(3) 0.0205(3) 0.0142(3) -0.0043(2) -0.0028(2) 0.0033(2)
Br2 0.0201(3) 0.0142(3) 0.0056(3) -0.0002(2) 0.0018(2) -0.0060(2)
Br3 0.0196(3) 0.0174(3) 0.0019(2) -0.0019(2) -0.0003(2) -0.0040(2)
Br4 0.0136(3) 0.0152(3) 0.0134(3) -0.0006(2) -0.0033(2) 0.0008(2)
Br5 0.0277(3) 0.0244(3) 0.0080(3) -0.0064(2) -0.0064(2) -0.0056(2)
Br6 0.0241(3) 0.0102(3) 0.0224(3) -0.0033(2) -0.0030(2) -0.0035(2)
Br7 0.0196(3) 0.0145(3) 0.0215(3) -0.0072(2) -0.0034(2) 0.0013(2)
Br8 0.0311(3) 0.0204(3) 0.0104(3) -0.0083(2) -0.0121(2) 0.0068(2)
Br9 0.0253(3) 0.0219(3) 0.0064(3) 0.0011(2) 0.0023(2) -0.0078(2)
Br10 0.0195(3) 0.0182(3) 0.0196(3) -0.0030(2) -0.0014(2) 0.0030(2)
Br11 0.0189(3) 0.0104(3) 0.0138(3) 0.0021(2) 0.0001(2) -0.0015(2)
Br12 0.0220(3) 0.0163(3) 0.0265(3) -0.0050(3) -0.0135(3) 0.0001(2)

loop_
_atom_type_symbol
_atom_type_description
_atom_type_scat_dispersion_real
_atom_type_scat_dispersion_imag
_atom_type_scat_source
C C 0.0033 0.0016 'International Tables Vol C Tables 4.2.6.8 and 6.1.1.4'
H H 0 0 'International Tables Vol C Tables 4.2.6.8 and 6.1.1.4'
N N 0.0061 0.0033 'International Tables Vol C Tables 4.2.6.8 and 6.1.1.4'
Br Br -0.2901 2.4595 'International Tables Vol C Tables 4.2.6.8 and 6.1.1.4'

loop_
_geom_angle_atom_site_label_1
_geom_angle_atom_site_label_2
_geom_angle_atom_site_label_3
_geom_angle
_geom_angle_site_symmetry_1
_geom_angle_site_symmetry_3
_geom_angle_publ_flag
C2 C1 C12 116.4(5) . . ?
C2 C1 Br1 109.3(4) . . ?
C12 C1 Br1 109.5(4) . . ?
C2 C1 H1 107.1 . . ?
C12 C1 H1 107.1 . . ?
Br1 C1 H1 107.1 . . ?
C1 C2 C3 114.2(5) . . ?
C1 C2 Br2 110.2(4) . . ?
C3 C2 Br2 106.7(4) . . ?
C1 C2 H2 108.6 . . ?
C3 C2 H2 108.6 . . ?
Br2 C2 H2 108.6 . . ?
C2 C3 C4 113.2(5) . . ?
C2 C3 H3A 108.9 . . ?
C4 C3 H3A 108.9 . . ?
C2 C3 H3B 108.9 . . ?
C4 C3 H3B 108.9 . . ?
H3A C3 H3B 107.7 . . ?
C5 C4 C3 110.6(4) . . ?
C5 C4 H4A 109.5 . . ?
C3 C4 H4A 109.5 . . ?
C5 C4 H4B 109.5 . . ?
C3 C4 H4B 109.5 . . ?
H4A C4 H4B 108.1 . . ?
C6 C5 C4 112.3(5) . . ?
C6 C5 Br3 110.0(4) . . ?
C4 C5 Br3 109.5(4) . . ?
C6 C5 H5 108.3 . . ?
C4 C5 H5 108.3 . . ?
Br3 C5 H5 108.3 . . ?
C5 C6 C7 116.3(4) . . ?
C5 C6 Br4 110.0(4) . . ?
C7 C6 Br4 108.5(4) . . ?
C5 C6 H6 107.2 . . ?
C7 C6 H6 107.2 . . ?
Br4 C6 H6 107.2 . . ?
C6 C7 C8 114.4(5) . . ?
C6 C7 H7A 108.7 . . ?
C8 C7 H7A 108.7 . . ?
C6 C7 H7B 108.7 . . ?
C8 C7 H7B 108.7 . . ?
H7A C7 H7B 107.6 . . ?
C7 C8 C9 111.3(4) . . ?
C7 C8 H8A 109.4 . . ?
C9 C8 H8A 109.4 . . ?
C7 C8 H8B 109.4 . . ?
C9 C8 H8B 109.4 . . ?
H8A C8 H8B 108 . . ?
C10 C9 C8 115.6(5) . . ?
C10 C9 Br5 112.0(4) . . ?
C8 C9 Br5 109.8(4) . . ?
C10 C9 H9 106.2 . . ?
C8 C9 H9 106.2 . . ?
Br5 C9 H9 106.2 . . ?
C9 C10 C11 115.7(5) . . ?
C9 C10 Br6 110.6(4) . . ?
C11 C10 Br6 109.0(4) . . ?
C9 C10 H10 107 . . ?
C11 C10 H10 107 . . ?
Br6 C10 H10 107 . . ?
C10 C11 C12 112.5(5) . . ?
C10 C11 H11A 109.1 . . ?
C12 C11 H11A 109.1 . . ?
C10 C11 H11B 109.1 . . ?
C12 C11 H11B 109.1 . . ?
H11A C11 H11B 107.8 . . ?
C1 C12 C11 113.7(5) . . ?
C1 C12 H12A 108.8 . . ?
C11 C12 H12A 108.8 . . ?
C1 C12 H12B 108.8 . . ?
C11 C12 H12B 108.8 . . ?
H12A C12 H12B 107.7 . . ?
C14 C13 C24 117.0(5) . . ?
C14 C13 Br7 109.7(4) . . ?
C24 C13 Br7 107.4(4) . . ?
C14 C13 H13 107.4 . . ?
C24 C13 H13 107.4 . . ?
Br7 C13 H13 107.4 . . ?
C13 C14 C15 113.9(5) . . ?
C13 C14 Br8 110.9(4) . . ?
C15 C14 Br8 107.8(4) . . ?
C13 C14 H14 108 . . ?
C15 C14 H14 108 . . ?
Br8 C14 H14 108 . . ?
C14 C15 C16 113.2(5) . . ?
C14 C15 H15A 108.9 . . ?
C16 C15 H15A 108.9 . . ?
C14 C15 H15B 108.9 . . ?
C16 C15 H15B 108.9 . . ?
H15A C15 H15B 107.7 . . ?
C15 C16 C17 111.6(5) . . ?
C15 C16 H16A 109.3 . . ?
C17 C16 H16A 109.3 . . ?
C15 C16 H16B 109.3 . . ?
C17 C16 H16B 109.3 . . ?
H16A C16 H16B 108 . . ?
C18 C17 C16 112.3(4) . . ?
C18 C17 Br9 110.4(4) . . ?
C16 C17 Br9 109.7(4) . . ?
C18 C17 H17 108.1 . . ?
C16 C17 H17 108.1 . . ?
Br9 C17 H17 108.1 . . ?
C17 C18 C19 116.5(5) . . ?
C17 C18 Br10 109.7(4) . . ?
C19 C18 Br10 109.9(4) . . ?
C17 C18 H18 106.7 . . ?
C19 C18 H18 106.7 . . ?
Br10 C18 H18 106.7 . . ?
C18 C19 C20 113.9(5) . . ?
C18 C19 H19A 108.8 . . ?
C20 C19 H19A 108.8 . . ?
C18 C19 H19B 108.8 . . ?
C20 C19 H19B 108.8 . . ?
H19A C19 H19B 107.7 . . ?
C21 C20 C19 113.9(5) . . ?
C21 C20 H20A 108.8 . . ?
C19 C20 H20A 108.8 . . ?
C21 C20 H20B 108.8 . . ?
C19 C20 H20B 108.8 . . ?
H20A C20 H20B 107.7 . . ?
C22 C21 C20 115.9(5) . . ?
C22 C21 Br11 111.5(4) . . ?
C20 C21 Br11 109.9(4) . . ?
C22 C21 H21 106.3 . . ?
C20 C21 H21 106.3 . . ?
Br11 C21 H21 106.3 . . ?
C21 C22 C23 115.6(5) . . ?
C21 C22 Br12 111.5(4) . . ?
C23 C22 Br12 108.1(4) . . ?
C21 C22 H22 107.1 . . ?
C23 C22 H22 107.1 . . ?
Br12 C22 H22 107.1 . . ?
C22 C23 C24 112.1(5) . . ?
C22 C23 H23A 109.2 . . ?
C24 C23 H23A 109.2 . . ?
C22 C23 H23B 109.2 . . ?
C24 C23 H23B 109.2 . . ?
H23A C23 H23B 107.9 . . ?
C13 C24 C23 113.3(5) . . ?
C13 C24 H24A 108.9 . . ?
C23 C24 H24A 108.9 . . ?
C13 C24 H24B 108.9 . . ?
C23 C24 H24B 108.9 . . ?
H24A C24 H24B 107.7 . . ?
N1 C25 C26 179.4(8) . . ?
C25 C26 H26A 109.5 . . ?
C25 C26 H26B 109.5 . . ?
H26A C26 H26B 109.5 . . ?
C25 C26 H26C 109.5 . . ?
H26A C26 H26C 109.5 . . ?
H26B C26 H26C 109.5 . . ?
N2 C27 C28 178.8(8) . . ?
C27 C28 H28A 109.5 . . ?
C27 C28 H28B 109.5 . . ?
H28A C28 H28B 109.5 . . ?
C27 C28 H28C 109.5 . . ?
H28A C28 H28C 109.5 . . ?
H28B C28 H28C 109.5 . . ?

loop_
_geom_bond_atom_site_label_1
_geom_bond_atom_site_label_2
_geom_bond_distance
_geom_bond_site_symmetry_2
_geom_bond_publ_flag
C1 C2 1.523(8) . ?
C1 C12 1.526(8) . ?
C1 Br1 1.976(5) . ?
C1 H1 1 . ?
C2 C3 1.527(8) . ?
C2 Br2 1.969(5) . ?
C2 H2 1 . ?
C3 C4 1.542(7) . ?
C3 H3A 0.99 . ?
C3 H3B 0.99 . ?
C4 C5 1.530(7) . ?
C4 H4A 0.99 . ?
C4 H4B 0.99 . ?
C5 C6 1.511(8) . ?
C5 Br3 1.965(6) . ?
C5 H5 1 . ?
C6 C7 1.519(8) . ?
C6 Br4 1.970(5) . ?
C6 H6 1 . ?
C7 C8 1.528(8) . ?
C7 H7A 0.99 . ?
C7 H7B 0.99 . ?
C8 C9 1.536(8) . ?
C8 H8A 0.99 . ?
C8 H8B 0.99 . ?
C9 C10 1.519(7) . ?
C9 Br5 1.954(5) . ?
C9 H9 1 . ?
C10 C11 1.525(8) . ?
C10 Br6 1.975(5) . ?
C10 H10 1 . ?
C11 C12 1.541(8) . ?
C11 H11A 0.99 . ?
C11 H11B 0.99 . ?
C12 H12A 0.99 . ?
C12 H12B 0.99 . ?
C13 C14 1.521(8) . ?
C13 C24 1.531(8) . ?
C13 Br7 1.975(5) . ?
C13 H13 1 . ?
C14 C15 1.525(8) . ?
C14 Br8 1.963(6) . ?
C14 H14 1 . ?
C15 C16 1.535(8) . ?
C15 H15A 0.99 . ?
C15 H15B 0.99 . ?
C16 C17 1.541(8) . ?
C16 H16A 0.99 . ?
C16 H16B 0.99 . ?
C17 C18 1.519(8) . ?
C17 Br9 1.959(5) . ?
C17 H17 1 . ?
C18 C19 1.525(8) . ?
C18 Br10 1.962(5) . ?
C18 H18 1 . ?
C19 C20 1.533(8) . ?
C19 H19A 0.99 . ?
C19 H19B 0.99 . ?
C20 C21 1.525(8) . ?
C20 H20A 0.99 . ?
C20 H20B 0.99 . ?
C21 C22 1.510(8) . ?
C21 Br11 1.965(5) . ?
C21 H21 1 . ?
C22 C23 1.520(8) . ?
C22 Br12 1.978(6) . ?
C22 H22 1 . ?
C23 C24 1.534(8) . ?
C23 H23A 0.99 . ?
C23 H23B 0.99 . ?
C24 H24A 0.99 . ?
C24 H24B 0.99 . ?
C25 N1 1.111(9) . ?
C25 C26 1.467(10) . ?
C26 H26A 0.98 . ?
C26 H26B 0.98 . ?
C26 H26C 0.98 . ?
C27 N2 1.131(9) . ?
C27 C28 1.447(10) . ?
C28 H28A 0.98 . ?
C28 H28B 0.98 . ?
C28 H28C 0.98 . ?
